data_9014110
loop_
_publ_author_name
'Lindqvist, M.'
'Lindqvist, D.'
'Westgren, A.'

_publ_section_title
;
 The crystal structure of Co9 S8 and of pentlandite (Ni Fe)9 S8
 _cod_database_code 1011207
;
_journal_name_full 'Svensk Kemisk Tidskrift'
_journal_page_first 156
_journal_page_last 160
_journal_volume 48
_journal_year 1936
_chemical_formula_sum 'Fe4.5 Ni4.5 S8'
_chemical_name_mineral Pentlandite
_space_group_IT_number 225
_symmetry_space_group_name_Hall '-F 4 2 3'
_symmetry_space_group_name_H-M 'F m -3 m'
_cell_angle_alpha 90
_cell_angle_beta 90
_cell_angle_gamma 90
_cell_length_a 10.09
_cell_length_b 10.09
_cell_length_c 10.09
_cell_formula_units_Z 4
_cell_volume 1027.244
_database_code_amcsd 0018077
_exptl_crystal_density_diffrn 4.991
_cod_duplicate_entry 1011207
_cod_original_sg_symbol_H-M 'F m 3 m'
_cod_original_formula_sum '(Fe4.5 Ni4.5) S8'
_cod_database_code 9014110

loop_
_space_group_symop_operation_xyz
x,y,z
x,1/2+y,1/2+z
1/2+x,y,1/2+z
1/2+x,1/2+y,z
z,-x,y
z,1/2-x,1/2+y
1/2+z,-x,1/2+y
1/2+z,1/2-x,y
-y,z,-x
-y,1/2+z,1/2-x
1/2-y,z,1/2-x
1/2-y,1/2+z,-x
x,-y,z
x,1/2-y,1/2+z
1/2+x,-y,1/2+z
1/2+x,1/2-y,z
-z,x,-y
-z,1/2+x,1/2-y
1/2-z,x,1/2-y
1/2-z,1/2+x,-y
y,-z,x
y,1/2-z,1/2+x
1/2+y,-z,1/2+x
1/2+y,1/2-z,x
-x,y,-z
-x,1/2+y,1/2-z
1/2-x,y,1/2-z
1/2-x,1/2+y,-z
x,-z,-y
x,1/2-z,1/2-y
1/2+x,-z,1/2-y
1/2+x,1/2-z,-y
-z,y,x
-z,1/2+y,1/2+x
1/2-z,y,1/2+x
1/2-z,1/2+y,x
y,-x,-z
y,1/2-x,1/2-z
1/2+y,-x,1/2-z
1/2+y,1/2-x,-z
-x,z,y
-x,1/2+z,1/2+y
1/2-x,z,1/2+y
1/2-x,1/2+z,y
z,-y,-x
z,1/2-y,1/2-x
1/2+z,-y,1/2-x
1/2+z,1/2-y,-x
-y,x,z
-y,1/2+x,1/2+z
1/2-y,x,1/2+z
1/2-y,1/2+x,z
x,z,y
x,1/2+z,1/2+y
1/2+x,z,1/2+y
1/2+x,1/2+z,y
-z,-y,-x
-z,1/2-y,1/2-x
1/2-z,-y,1/2-x
1/2-z,1/2-y,-x
y,x,z
y,1/2+x,1/2+z
1/2+y,x,1/2+z
1/2+y,1/2+x,z
-x,-z,-y
-x,1/2-z,1/2-y
1/2-x,-z,1/2-y
1/2-x,1/2-z,-y
z,y,x
z,1/2+y,1/2+x
1/2+z,y,1/2+x
1/2+z,1/2+y,x
-y,-x,-z
-y,1/2-x,1/2-z
1/2-y,-x,1/2-z
1/2-y,1/2-x,-z
z,x,-y
z,1/2+x,1/2-y
1/2+z,x,1/2-y
1/2+z,1/2+x,-y
-y,-z,x
-y,1/2-z,1/2+x
1/2-y,-z,1/2+x
1/2-y,1/2-z,x
x,y,-z
x,1/2+y,1/2-z
1/2+x,y,1/2-z
1/2+x,1/2+y,-z
-z,-x,y
-z,1/2-x,1/2+y
1/2-z,-x,1/2+y
1/2-z,1/2-x,y
y,z,-x
y,1/2+z,1/2-x
1/2+y,z,1/2-x
1/2+y,1/2+z,-x
-x,-y,z
-x,1/2-y,1/2+z
1/2-x,-y,1/2+z
1/2-x,1/2-y,z
-z,x,y
-z,1/2+x,1/2+y
1/2-z,x,1/2+y
1/2-z,1/2+x,y
y,-z,-x
y,1/2-z,1/2-x
1/2+y,-z,1/2-x
1/2+y,1/2-z,-x
-x,y,z
-x,1/2+y,1/2+z
1/2-x,y,1/2+z
1/2-x,1/2+y,z
z,-x,-y
z,1/2-x,1/2-y
1/2+z,-x,1/2-y
1/2+z,1/2-x,-y
-y,z,x
-y,1/2+z,1/2+x
1/2-y,z,1/2+x
1/2-y,1/2+z,x
x,-y,-z
x,1/2-y,1/2-z
1/2+x,-y,1/2-z
1/2+x,1/2-y,-z
-x,z,-y
-x,1/2+z,1/2-y
1/2-x,z,1/2-y
1/2-x,1/2+z,-y
z,-y,x
z,1/2-y,1/2+x
1/2+z,-y,1/2+x
1/2+z,1/2-y,x
-y,x,-z
-y,1/2+x,1/2-z
1/2-y,x,1/2-z
1/2-y,1/2+x,-z
x,-z,y
x,1/2-z,1/2+y
1/2+x,-z,1/2+y
1/2+x,1/2-z,y
-z,y,-x
-z,1/2+y,1/2-x
1/2-z,y,1/2-x
1/2-z,1/2+y,-x
y,-x,z
y,1/2-x,1/2+z
1/2+y,-x,1/2+z
1/2+y,1/2-x,z
-x,-z,y
-x,1/2-z,1/2+y
1/2-x,-z,1/2+y
1/2-x,1/2-z,y
z,y,-x
z,1/2+y,1/2-x
1/2+z,y,1/2-x
1/2+z,1/2+y,-x
-y,-x,z
-y,1/2-x,1/2+z
1/2-y,-x,1/2+z
1/2-y,1/2-x,z
x,z,-y
x,1/2+z,1/2-y
1/2+x,z,1/2-y
1/2+x,1/2+z,-y
-z,-y,x
-z,1/2-y,1/2+x
1/2-z,-y,1/2+x
1/2-z,1/2-y,x
y,x,-z
y,1/2+x,1/2-z
1/2+y,x,1/2-z
1/2+y,1/2+x,-z
-z,-x,-y
-z,1/2-x,1/2-y
1/2-z,-x,1/2-y
1/2-z,1/2-x,-y
y,z,x
y,1/2+z,1/2+x
1/2+y,z,1/2+x
1/2+y,1/2+z,x
-x,-y,-z
-x,1/2-y,1/2-z
1/2-x,-y,1/2-z
1/2-x,1/2-y,-z
z,x,y
z,1/2+x,1/2+y
1/2+z,x,1/2+y
1/2+z,1/2+x,y
-y,-z,-x
-y,1/2-z,1/2-x
1/2-y,-z,1/2-x
1/2-y,1/2-z,-x

loop_
_atom_site_label
_atom_site_fract_x
_atom_site_fract_y
_atom_site_fract_z
_atom_site_occupancy
Fe1 0.12500 0.12500 0.12500 0.50000
Ni1 0.12500 0.12500 0.12500 0.50000
Fe2 0.50000 0.50000 0.50000 0.50000
Ni2 0.50000 0.50000 0.50000 0.50000
S1 0.25000 0.25000 0.25000 1.00000
S2 0.25000 0.00000 0.00000 1.00000

loop_
_cod_related_entry_id
_cod_related_entry_database
_cod_related_entry_code
1 AMCSD 0018077
